data_4506786
loop_
_publ_author_name
'Zhu, Xian-Dong'
'Lin, Zu-Jin'
'Liu, Tian-Fu'
'Xu, Bo'
'Cao, Rong'

_publ_section_title
;
 Two Novel 3d-4f Heterometallic Frameworks Assembled from a Flexible
 Bifunctional Macrocyclic Ligand
;
_journal_issue 10
_journal_name_full 'Crystal Growth &amp; Design'
_journal_page_first 4708
_journal_paper_doi 10.1021/cg300848f
_journal_volume 12
_journal_year 2012
_chemical_formula_sum 'C54 H116 Eu2 N12 O40 Zn3'
_chemical_formula_weight 2073.62
_chemical_name_systematic
; 
 ? 
;
_space_group_IT_number 2
_symmetry_cell_setting triclinic
_symmetry_space_group_name_Hall '-P 1'
_symmetry_space_group_name_H-M 'P -1'
_atom_sites_solution_hydrogens geom
_atom_sites_solution_primary direct
_atom_sites_solution_secondary difmap
_audit_creation_method SHELXL-97
_cell_angle_alpha 95.672(14)
_cell_angle_beta 102.223(10)
_cell_angle_gamma 101.053(10)
_cell_formula_units_Z 1
_cell_length_a 8.619(2)
_cell_length_b 17.818(6)
_cell_length_c 18.385(6)
_cell_measurement_reflns_used 6686
_cell_measurement_temperature 293.15
_cell_measurement_theta_max 27.4797
_cell_measurement_theta_min 2.2911
_cell_volume 2679.5(14)
_computing_cell_refinement 'CrystalClear (Rigaku/MSC Inc., 2005)'
_computing_data_collection 'CrystalClear (Rigaku/MSC Inc., 2005)'
_computing_data_reduction 'CrystalClear (Rigaku/MSC Inc., 2005)'
_computing_molecular_graphics 'Bruker SHELXTL'
_computing_publication_material 'Bruker SHELXTL'
_computing_structure_refinement 'SHELXL-97 (Sheldrick, 1997)'
_computing_structure_solution 'SHELXS-97 (Sheldrick, 1990)'
_diffrn_ambient_temperature 293.15
_diffrn_measured_fraction_theta_full 0.985
_diffrn_measured_fraction_theta_max 0.985
_diffrn_measurement_device_type 'mercury CCD'
_diffrn_measurement_method dtprofit.ref
_diffrn_radiation_monochromator graphite
_diffrn_radiation_source 'fine-focus sealed tube'
_diffrn_radiation_type MoK\a
_diffrn_radiation_wavelength 0.71073
_diffrn_reflns_av_R_equivalents 0.0435
_diffrn_reflns_av_sigmaI/netI 0.0836
_diffrn_reflns_limit_h_max 11
_diffrn_reflns_limit_h_min -11
_diffrn_reflns_limit_k_max 22
_diffrn_reflns_limit_k_min -23
_diffrn_reflns_limit_l_max 23
_diffrn_reflns_limit_l_min -22
_diffrn_reflns_number 21194
_diffrn_reflns_theta_full 27.50
_diffrn_reflns_theta_max 27.50
_diffrn_reflns_theta_min 2.29
_exptl_absorpt_coefficient_mu 1.889
_exptl_absorpt_correction_T_max 1.0000
_exptl_absorpt_correction_T_min 0.8635
_exptl_absorpt_correction_type multi-scan
_exptl_crystal_colour Colorless
_exptl_crystal_density_diffrn 1.285
_exptl_crystal_density_method 'not measured'
_exptl_crystal_description Prism
_exptl_crystal_F_000 1060
_exptl_crystal_size_max 0.2200
_exptl_crystal_size_mid 0.0600
_exptl_crystal_size_min 0.0300
_refine_diff_density_max 1.597
_refine_diff_density_min -1.123
_refine_diff_density_rms 0.208
_refine_ls_extinction_method none
_refine_ls_goodness_of_fit_ref 1.038
_refine_ls_hydrogen_treatment constr
_refine_ls_matrix_type full
_refine_ls_number_parameters 550
_refine_ls_number_reflns 12129
_refine_ls_number_restraints 0
_refine_ls_restrained_S_all 1.038
_refine_ls_R_factor_all 0.0840
_refine_ls_R_factor_gt 0.0670
_refine_ls_shift/su_max 0.004
_refine_ls_shift/su_mean 0.000
_refine_ls_structure_factor_coef Fsqd
_refine_ls_weighting_details 'calc w=1/[\s^2^(Fo^2^)+(0.1104P)^2^+11.3132P] where P=(Fo^2^+2Fc^2^)/3'
_refine_ls_weighting_scheme calc
_refine_ls_wR_factor_gt 0.1892
_refine_ls_wR_factor_ref 0.2098
_reflns_number_gt 9884
_reflns_number_total 12129
_reflns_threshold_expression >2sigma(I)
_cod_data_source_file cg300848f_si_002.cif
_cod_data_source_block ZXD-Eu,Zn
_cod_depositor_comments
;
The following automatic conversions were performed:

'_symmetry_cell_setting' value 'Triclinic' changed to 'triclinic'
according to /home/saulius/struct/CIF-dictionaries/cif_core.dic
dictionary named 'cif_core.dic' version 2.4.2 from
2011-04-26.

'_exptl_absorpt_correction_type' value 'Multi-scan'
changed to 'multi-scan' according to
/home/saulius/struct/CIF-dictionaries/cif_core.dic dictionary named
'cif_core.dic' version 2.4.2 from 2011-04-26.

Automatic conversion script
Id: cif_fix_values 1891 2012-01-12 08:04:46Z andrius 
;
_cod_original_cell_volume 2679.6(14)
_cod_original_sg_symbol_H-M P-1
_cod_database_code 4506786

loop_
_symmetry_equiv_pos_as_xyz
'x, y, z'
'-x, -y, -z'

loop_
_atom_site_label
_atom_site_type_symbol
_atom_site_fract_x
_atom_site_fract_y
_atom_site_fract_z
_atom_site_U_iso_or_equiv
_atom_site_adp_type
_atom_site_occupancy
_atom_site_symmetry_multiplicity
_atom_site_calc_flag
_atom_site_refinement_flags
Eu1 Eu -0.05715(4) 0.226428(18) 0.856834(19) 0.02363(12) Uani 1 1 d .
Zn1 Zn 0.5000 0.5000 1.0000 0.0269(3) Uani 1 2 d S
Zn2 Zn 0.0000 0.0000 0.5000 0.0357(3) Uani 1 2 d S
Zn3 Zn 0.5000 0.0000 1.0000 0.0254(2) Uani 1 2 d S
OW1 O -0.3402(7) 0.1746(4) 0.7767(4) 0.0503(16) Uani 1 1 d .
OW10 O 1.184(4) 0.1795(14) 1.2171(17) 0.151(11) Uani 0.50 1 d P
OW11 O 0.078(2) 0.2907(9) 1.1332(7) 0.093(7) Uani 0.50 1 d P
OW12 O 0.980(3) 0.5889(16) 0.7591(13) 0.120(8) Uani 0.50 1 d P
OW2 O 0.0856(7) 0.2853(3) 0.9866(3) 0.0445(14) Uani 1 1 d .
OW3 O 0.3278(17) 0.3104(8) 0.7116(8) 0.136(5) Uani 1 1 d .
OW4 O 0.611(3) 0.2418(16) 0.6371(12) 0.155(13) Uani 0.50 1 d P
OW5 O 0.6684(18) 0.1626(10) 0.4639(11) 0.080(5) Uani 0.50 1 d P
OW6 O 0.855(2) 0.4246(9) 0.7311(8) 0.066(4) Uani 0.50 1 d P
OW7 O 1.038(3) 0.3538(13) 0.6492(12) 0.108(7) Uani 0.50 1 d P
OW8 O 0.096(3) -0.1965(12) 0.6951(10) 0.114(8) Uani 0.50 1 d P
OW9 O 0.542(4) 0.1240(18) 0.3113(14) 0.162(12) Uani 0.50 1 d P
O1 O 0.1266(7) 0.3467(3) 0.8490(3) 0.0380(12) Uani 1 1 d .
O2 O 0.3056(6) 0.4026(3) 0.9550(3) 0.0310(11) Uani 1 1 d .
O3 O 0.7389(7) 0.2621(3) 0.9270(3) 0.0350(12) Uani 1 1 d .
O4 O 0.7974(8) 0.3346(3) 0.8441(4) 0.0510(16) Uani 1 1 d .
O5 O -0.0400(7) 0.2221(3) 0.7252(3) 0.0385(12) Uani 1 1 d .
O6 O -0.0717(7) 0.1067(3) 0.7605(3) 0.0396(13) Uani 1 1 d .
O7 O 0.0908(13) 0.2228(5) 0.4586(6) 0.100(3) Uani 1 1 d .
O8 O -0.0406(8) 0.1059(4) 0.4666(3) 0.0488(15) Uani 1 1 d .
O9 O 0.1957(6) 0.1922(3) 0.8774(3) 0.0351(12) Uani 1 1 d .
O10 O 0.3798(7) 0.2072(3) 0.8082(3) 0.0371(12) Uani 1 1 d .
O11 O 0.8725(7) 0.1195(3) 0.9183(3) 0.0368(12) Uani 1 1 d .
O12 O 0.6654(6) 0.0281(3) 0.9297(3) 0.0316(11) Uani 1 1 d .
N1 N 0.4038(8) 0.5350(3) 0.8962(4) 0.0321(13) Uani 1 1 d .
N2 N 0.6727(7) 0.4421(3) 0.9546(4) 0.0327(14) Uani 1 1 d .
N3 N -0.0198(9) 0.0394(4) 0.6176(4) 0.0417(16) Uani 1 1 d .
N4 N 0.2431(9) 0.0584(4) 0.5189(4) 0.0434(17) Uani 1 1 d .
N5 N 0.3482(7) 0.0794(3) 0.9527(3) 0.0291(12) Uani 1 1 d .
N6 N 0.6777(7) 0.0892(3) 1.0746(3) 0.0271(12) Uani 1 1 d .
C1 C 0.2352(8) 0.4001(4) 0.8867(4) 0.0276(14) Uani 1 1 d .
C2 C 0.2888(9) 0.4678(4) 0.8468(4) 0.0328(15) Uani 1 1 d .
H2A H 0.3405 0.4496 0.8072 0.039 Uiso 1 1 calc R
H2B H 0.1911 0.4851 0.8217 0.039 Uiso 1 1 calc R
C3 C 0.5331(11) 0.5706(5) 0.8611(5) 0.0420(19) Uani 1 1 d .
H3A H 0.5985 0.6182 0.8945 0.050 Uiso 1 1 calc R
H3B H 0.4817 0.5861 0.8131 0.050 Uiso 1 1 calc R
C4 C 0.6483(11) 0.5179(5) 0.8451(5) 0.046(2) Uani 1 1 d .
H4A H 0.5810 0.4693 0.8144 0.056 Uiso 1 1 calc R
H4B H 0.7174 0.5435 0.8140 0.056 Uiso 1 1 calc R
C5 C 0.7583(10) 0.4973(5) 0.9116(5) 0.042(2) Uani 1 1 d .
H5A H 0.8156 0.5454 0.9462 0.050 Uiso 1 1 calc R
H5B H 0.8415 0.4741 0.8937 0.050 Uiso 1 1 calc R
C6 C 0.7833(9) 0.4328(4) 1.0255(5) 0.0389(18) Uani 1 1 d .
H6A H 0.8600 0.4827 1.0473 0.047 Uiso 1 1 calc R
H6B H 0.8475 0.3944 1.0145 0.047 Uiso 1 1 calc R
C7 C 0.3154(11) 0.5941(5) 0.9180(5) 0.0424(19) Uani 1 1 d .
H7A H 0.2413 0.6039 0.8726 0.051 Uiso 1 1 calc R
H7B H 0.3944 0.6432 0.9406 0.051 Uiso 1 1 calc R
C8 C 0.5972(9) 0.3644(4) 0.9082(5) 0.0320(16) Uani 1 1 d .
H8A H 0.5295 0.3718 0.8599 0.038 Uiso 1 1 calc R
H8B H 0.5243 0.3341 0.9350 0.038 Uiso 1 1 calc R
C9 C 0.7188(9) 0.3180(4) 0.8917(5) 0.0329(16) Uani 1 1 d .
C10 C -0.0488(9) 0.1505(5) 0.7128(4) 0.0345(17) Uani 1 1 d .
C11 C -0.0326(11) 0.1200(5) 0.6331(5) 0.0429(19) Uani 1 1 d .
H11A H -0.1281 0.1274 0.5960 0.052 Uiso 1 1 calc R
H11B H 0.0649 0.1533 0.6234 0.052 Uiso 1 1 calc R
C12 C 0.1229(11) 0.0229(5) 0.6703(5) 0.046(2) Uani 1 1 d .
H12A H 0.1216 -0.0329 0.6608 0.055 Uiso 1 1 calc R
H12B H 0.1128 0.0349 0.7226 0.055 Uiso 1 1 calc R
C13 C 0.2882(11) 0.0701(6) 0.6623(5) 0.052(2) Uani 1 1 d .
H13A H 0.2815 0.1250 0.6642 0.063 Uiso 1 1 calc R
H13B H 0.3733 0.0663 0.7065 0.063 Uiso 1 1 calc R
C14 C 0.3437(11) 0.0464(6) 0.5914(5) 0.049(2) Uani 1 1 d .
H14A H 0.4564 0.0757 0.5969 0.059 Uiso 1 1 calc R
H14B H 0.3467 -0.0090 0.5885 0.059 Uiso 1 1 calc R
C15 C 0.3001(10) 0.0231(6) 0.4552(5) 0.048(2) Uani 1 1 d .
H15A H 0.3191 -0.0285 0.4647 0.057 Uiso 1 1 calc R
H15B H 0.4046 0.0557 0.4522 0.057 Uiso 1 1 calc R
C16 C 0.2509(12) 0.1420(5) 0.5152(5) 0.052(2) Uani 1 1 d .
H16A H 0.3338 0.1614 0.4876 0.063 Uiso 1 1 calc R
H16B H 0.2856 0.1708 0.5669 0.063 Uiso 1 1 calc R
C17 C 0.0891(14) 0.1578(6) 0.4767(6) 0.057(3) Uani 1 1 d .
C18 C -0.1753(11) -0.0150(5) 0.6197(5) 0.048(2) Uani 1 1 d .
H18A H -0.2192 0.0052 0.6613 0.058 Uiso 1 1 calc R
H18B H -0.1533 -0.0662 0.6287 0.058 Uiso 1 1 calc R
C19 C 0.3190(8) 0.1790(4) 0.8581(4) 0.0274(14) Uani 1 1 d .
C20 C 0.4139(8) 0.1251(4) 0.8989(4) 0.0290(14) Uani 1 1 d .
H20A H 0.4336 0.0881 0.8598 0.035 Uiso 1 1 calc R
H20B H 0.5216 0.1569 0.9263 0.035 Uiso 1 1 calc R
C21 C 0.3264(9) 0.1311(4) 1.0182(4) 0.0322(15) Uani 1 1 d .
H21A H 0.2714 0.0984 1.0499 0.039 Uiso 1 1 calc R
H21B H 0.2540 0.1651 0.9986 0.039 Uiso 1 1 calc R
C22 C 0.4864(11) 0.1819(4) 1.0679(5) 0.0378(18) Uani 1 1 d .
H22A H 0.5458 0.2098 1.0346 0.045 Uiso 1 1 calc R
H22B H 0.4577 0.2213 1.1015 0.045 Uiso 1 1 calc R
C23 C 0.6023(10) 0.1431(4) 1.1162(4) 0.0353(17) Uani 1 1 d .
H23A H 0.6905 0.1837 1.1494 0.042 Uiso 1 1 calc R
H23B H 0.5432 0.1139 1.1488 0.042 Uiso 1 1 calc R
C24 C 0.7685(10) 0.0463(4) 1.1283(4) 0.0335(16) Uani 1 1 d .
H24A H 0.7029 0.0293 1.1642 0.040 Uiso 1 1 calc R
H24B H 0.8715 0.0811 1.1573 0.040 Uiso 1 1 calc R
C25 C 0.7865(9) 0.1304(4) 1.0333(4) 0.0327(16) Uani 1 1 d .
H25A H 0.9001 0.1379 1.0627 0.039 Uiso 1 1 calc R
H25B H 0.7626 0.1821 1.0289 0.039 Uiso 1 1 calc R
C26 C 0.7729(9) 0.0892(4) 0.9550(4) 0.0285(14) Uani 1 1 d .
C27 C 0.1935(9) 0.0252(4) 0.9142(4) 0.0328(16) Uani 1 1 d .
H27A H 0.1270 0.0510 0.8781 0.039 Uiso 1 1 calc R
H27B H 0.1311 0.0088 0.9514 0.039 Uiso 1 1 calc R
OW13 O -0.302(3) -0.0202(9) 0.7879(8) 0.153(13) Uani 0.50 1 d P

loop_
_atom_site_aniso_label
_atom_site_aniso_U_11
_atom_site_aniso_U_22
_atom_site_aniso_U_33
_atom_site_aniso_U_23
_atom_site_aniso_U_13
_atom_site_aniso_U_12
Eu1 0.02073(19) 0.02147(18) 0.0292(2) -0.00028(13) 0.00920(13) 0.00410(13)
Zn1 0.0213(5) 0.0198(5) 0.0382(6) 0.0007(4) 0.0059(5) 0.0040(4)
Zn2 0.0292(6) 0.0422(7) 0.0336(6) -0.0070(5) 0.0108(5) 0.0052(5)
Zn3 0.0225(5) 0.0228(5) 0.0310(6) 0.0031(4) 0.0091(4) 0.0027(4)
OW1 0.028(3) 0.066(4) 0.050(4) -0.017(3) 0.007(3) 0.007(3)
OW10 0.19(3) 0.084(15) 0.15(2) 0.013(16) 0.01(2) 0.002(17)
OW11 0.155(17) 0.072(9) 0.016(6) -0.012(6) 0.025(8) -0.061(11)
OW12 0.107(17) 0.16(2) 0.104(17) 0.034(16) 0.038(14) 0.044(17)
OW2 0.041(3) 0.047(3) 0.034(3) -0.004(3) 0.006(2) -0.008(3)
OW3 0.153(11) 0.152(11) 0.146(11) 0.102(9) 0.061(9) 0.065(9)
OW4 0.104(15) 0.20(2) 0.092(14) 0.096(16) -0.057(12) -0.084(16)
OW5 0.039(8) 0.084(11) 0.118(15) 0.023(11) 0.012(9) 0.015(8)
OW6 0.093(11) 0.077(10) 0.046(8) 0.033(7) 0.031(8) 0.037(9)
OW7 0.132(19) 0.115(16) 0.103(16) 0.042(13) 0.046(14) 0.055(15)
OW8 0.18(2) 0.085(13) 0.054(10) 0.023(10) -0.011(12) 0.014(14)
OW9 0.20(3) 0.16(2) 0.079(16) 0.020(16) 0.000(17) -0.04(2)
O1 0.033(3) 0.026(2) 0.042(3) 0.002(2) -0.003(2) -0.010(2)
O2 0.023(2) 0.025(2) 0.042(3) -0.002(2) 0.006(2) 0.0014(19)
O3 0.036(3) 0.030(3) 0.041(3) 0.000(2) 0.014(2) 0.010(2)
O4 0.057(4) 0.042(3) 0.074(4) 0.020(3) 0.039(4) 0.027(3)
O5 0.044(3) 0.038(3) 0.033(3) -0.004(2) 0.014(2) 0.007(3)
O6 0.050(3) 0.036(3) 0.037(3) 0.000(2) 0.023(3) 0.007(3)
O7 0.100(7) 0.063(5) 0.128(9) 0.030(6) 0.009(6) 0.008(5)
O8 0.053(4) 0.050(3) 0.043(3) -0.004(3) 0.012(3) 0.015(3)
O9 0.023(3) 0.043(3) 0.046(3) 0.014(3) 0.016(2) 0.013(2)
O10 0.033(3) 0.045(3) 0.042(3) 0.017(3) 0.015(2) 0.017(2)
O11 0.035(3) 0.031(3) 0.053(3) 0.013(2) 0.025(3) 0.007(2)
O12 0.027(3) 0.033(3) 0.038(3) 0.007(2) 0.015(2) 0.006(2)
N1 0.035(3) 0.017(2) 0.040(3) 0.002(2) 0.007(3) 0.000(2)
N2 0.025(3) 0.024(3) 0.047(4) -0.005(3) 0.011(3) 0.005(2)
N3 0.044(4) 0.044(4) 0.037(4) -0.009(3) 0.016(3) 0.011(3)
N4 0.035(4) 0.050(4) 0.041(4) -0.010(3) 0.014(3) 0.004(3)
N5 0.028(3) 0.028(3) 0.033(3) 0.002(2) 0.013(3) 0.006(2)
N6 0.027(3) 0.026(3) 0.028(3) 0.004(2) 0.009(2) 0.003(2)
C1 0.023(3) 0.025(3) 0.034(4) 0.000(3) 0.008(3) 0.004(3)
C2 0.031(4) 0.033(4) 0.032(4) 0.001(3) 0.004(3) 0.006(3)
C3 0.042(5) 0.033(4) 0.046(5) 0.008(3) 0.009(4) -0.005(3)
C4 0.041(5) 0.042(4) 0.054(5) 0.005(4) 0.024(4) -0.008(4)
C5 0.028(4) 0.033(4) 0.064(6) -0.006(4) 0.022(4) -0.001(3)
C6 0.026(4) 0.030(4) 0.056(5) -0.007(3) 0.000(3) 0.010(3)
C7 0.043(5) 0.029(4) 0.056(5) 0.011(4) 0.004(4) 0.014(3)
C8 0.022(3) 0.027(3) 0.045(4) -0.005(3) 0.010(3) 0.004(3)
C9 0.025(4) 0.029(3) 0.045(4) 0.000(3) 0.012(3) 0.005(3)
C10 0.029(4) 0.041(4) 0.035(4) -0.010(3) 0.017(3) 0.007(3)
C11 0.044(5) 0.050(5) 0.035(4) -0.002(4) 0.018(4) 0.006(4)
C12 0.041(5) 0.055(5) 0.038(4) -0.007(4) 0.005(4) 0.014(4)
C13 0.042(5) 0.062(6) 0.043(5) -0.012(4) 0.003(4) 0.009(4)
C14 0.038(5) 0.063(6) 0.043(5) -0.010(4) 0.010(4) 0.011(4)
C15 0.030(4) 0.060(5) 0.051(5) -0.011(4) 0.022(4) 0.001(4)
C16 0.055(6) 0.048(5) 0.047(5) -0.008(4) 0.016(4) -0.003(4)
C17 0.071(7) 0.045(5) 0.053(6) 0.001(4) 0.017(5) 0.005(5)
C18 0.049(5) 0.049(5) 0.048(5) -0.005(4) 0.026(4) 0.007(4)
C19 0.020(3) 0.027(3) 0.034(4) -0.001(3) 0.008(3) 0.003(3)
C20 0.020(3) 0.033(3) 0.040(4) 0.011(3) 0.013(3) 0.009(3)
C21 0.035(4) 0.027(3) 0.039(4) 0.004(3) 0.014(3) 0.010(3)
C22 0.055(5) 0.025(3) 0.040(4) 0.003(3) 0.018(4) 0.020(3)
C23 0.041(4) 0.032(4) 0.034(4) -0.002(3) 0.017(3) 0.005(3)
C24 0.033(4) 0.038(4) 0.029(4) 0.007(3) 0.006(3) 0.008(3)
C25 0.028(4) 0.027(3) 0.043(4) 0.007(3) 0.011(3) 0.002(3)
C26 0.026(4) 0.024(3) 0.042(4) 0.010(3) 0.014(3) 0.011(3)
C27 0.024(3) 0.035(4) 0.041(4) 0.012(3) 0.004(3) 0.009(3)
OW13 0.28(3) 0.074(10) 0.051(9) -0.060(8) 0.113(14) -0.134(14)

loop_
_atom_type_symbol
_atom_type_description
_atom_type_scat_dispersion_real
_atom_type_scat_dispersion_imag
_atom_type_scat_source
C C 0.0033 0.0016 'International Tables Vol C Tables 4.2.6.8 and 6.1.1.4'
H H 0.0000 0.0000 'International Tables Vol C Tables 4.2.6.8 and 6.1.1.4'
N N 0.0061 0.0033 'International Tables Vol C Tables 4.2.6.8 and 6.1.1.4'
O O 0.0106 0.0060 'International Tables Vol C Tables 4.2.6.8 and 6.1.1.4'
Zn Zn 0.2839 1.4301 'International Tables Vol C Tables 4.2.6.8 and 6.1.1.4'
Eu Eu -0.1578 3.6682 'International Tables Vol C Tables 4.2.6.8 and 6.1.1.4'

loop_
_geom_angle_atom_site_label_1
_geom_angle_atom_site_label_2
_geom_angle_atom_site_label_3
_geom_angle
_geom_angle_site_symmetry_1
_geom_angle_site_symmetry_3
O9 Eu1 O11 83.13(18) . 1_455
O9 Eu1 O1 77.57(19) . .
O11 Eu1 O1 151.1(2) 1_455 .
O9 Eu1 O5 85.37(19) . .
O11 Eu1 O5 126.42(19) 1_455 .
O1 Eu1 O5 73.42(19) . .
O9 Eu1 OW2 74.3(2) . .
O11 Eu1 OW2 81.4(2) 1_455 .
O1 Eu1 OW2 72.85(19) . .
O5 Eu1 OW2 143.6(2) . .
O9 Eu1 O4 145.7(2) . 1_455
O11 Eu1 O4 125.34(19) 1_455 1_455
O1 Eu1 O4 68.6(2) . 1_455
O5 Eu1 O4 90.1(2) . 1_455
OW2 Eu1 O4 90.1(2) . 1_455
O9 Eu1 OW1 138.3(2) . .
O11 Eu1 OW1 82.3(2) 1_455 .
O1 Eu1 OW1 126.2(2) . .
O5 Eu1 OW1 72.7(2) . .
OW2 Eu1 OW1 140.6(2) . .
O4 Eu1 OW1 70.9(2) 1_455 .
O9 Eu1 O3 141.13(19) . 1_455
O11 Eu1 O3 75.38(17) 1_455 1_455
O1 Eu1 O3 107.22(18) . 1_455
O5 Eu1 O3 133.39(19) . 1_455
OW2 Eu1 O3 70.74(19) . 1_455
O4 Eu1 O3 51.20(18) 1_455 1_455
OW1 Eu1 O3 70.55(18) . 1_455
O9 Eu1 O6 70.5(2) . .
O11 Eu1 O6 75.28(18) 1_455 .
O1 Eu1 O6 116.97(18) . .
O5 Eu1 O6 51.62(18) . .
OW2 Eu1 O6 139.6(2) . .
O4 Eu1 O6 130.3(2) 1_455 .
OW1 Eu1 O6 68.09(19) . .
O3 Eu1 O6 131.63(18) 1_455 .
O9 Eu1 C10 75.7(2) . .
O11 Eu1 C10 101.0(2) 1_455 .
O1 Eu1 C10 94.8(2) . .
O5 Eu1 C10 25.8(2) . .
OW2 Eu1 C10 149.4(2) . .
O4 Eu1 C10 111.7(2) 1_455 .
OW1 Eu1 C10 69.1(2) . .
O3 Eu1 C10 139.6(2) 1_455 .
O6 Eu1 C10 25.8(2) . .
O9 Eu1 C9 153.3(2) . 1_455
O11 Eu1 C9 100.6(2) 1_455 1_455
O1 Eu1 C9 87.9(2) . 1_455
O5 Eu1 C9 112.0(2) . 1_455
OW2 Eu1 C9 80.1(2) . 1_455
O4 Eu1 C9 25.3(2) 1_455 1_455
OW1 Eu1 C9 68.1(2) . 1_455
O3 Eu1 C9 25.87(19) 1_455 1_455
O6 Eu1 C9 136.2(2) . 1_455
C10 Eu1 C9 128.4(2) . 1_455
N1 Zn1 N1 180.000(3) 2_667 .
N1 Zn1 O2 80.9(2) 2_667 2_667
N1 Zn1 O2 99.1(2) . 2_667
N1 Zn1 O2 99.1(2) 2_667 .
N1 Zn1 O2 80.9(2) . .
O2 Zn1 O2 180.000(1) 2_667 .
N1 Zn1 N2 93.8(2) 2_667 2_667
N1 Zn1 N2 86.2(2) . 2_667
O2 Zn1 N2 91.4(2) 2_667 2_667
O2 Zn1 N2 88.6(2) . 2_667
N1 Zn1 N2 86.2(2) 2_667 .
N1 Zn1 N2 93.8(2) . .
O2 Zn1 N2 88.6(2) 2_667 .
O2 Zn1 N2 91.4(2) . .
N2 Zn1 N2 180.0(3) 2_667 .
N4 Zn2 N4 180.000(1) . 2_556
N4 Zn2 O8 81.8(3) . .
N4 Zn2 O8 98.2(3) 2_556 .
N4 Zn2 O8 98.2(3) . 2_556
N4 Zn2 O8 81.8(3) 2_556 2_556
O8 Zn2 O8 180.000(2) . 2_556
N4 Zn2 N3 93.8(3) . .
N4 Zn2 N3 86.2(3) 2_556 .
O8 Zn2 N3 90.7(2) . .
O8 Zn2 N3 89.3(2) 2_556 .
N4 Zn2 N3 86.2(3) . 2_556
N4 Zn2 N3 93.8(3) 2_556 2_556
O8 Zn2 N3 89.3(2) . 2_556
O8 Zn2 N3 90.7(2) 2_556 2_556
N3 Zn2 N3 180.000(1) . 2_556
N6 Zn3 N6 180.000(1) . 2_657
N6 Zn3 O12 99.7(2) . 2_657
N6 Zn3 O12 80.3(2) 2_657 2_657
N6 Zn3 O12 80.3(2) . .
N6 Zn3 O12 99.7(2) 2_657 .
O12 Zn3 O12 180.000(2) 2_657 .
N6 Zn3 N5 94.3(2) . .
N6 Zn3 N5 85.7(2) 2_657 .
O12 Zn3 N5 88.0(2) 2_657 .
O12 Zn3 N5 92.0(2) . .
N6 Zn3 N5 85.7(2) . 2_657
N6 Zn3 N5 94.3(2) 2_657 2_657
O12 Zn3 N5 92.0(2) 2_657 2_657
O12 Zn3 N5 88.0(2) . 2_657
N5 Zn3 N5 180.000(3) . 2_657
C1 O1 Eu1 143.2(5) . .
C1 O2 Zn1 115.2(4) . .
C9 O3 Eu1 93.2(4) . 1_655
C9 O4 Eu1 95.1(5) . 1_655
C10 O5 Eu1 96.2(5) . .
C10 O6 Eu1 89.4(4) . .
C17 O8 Zn2 113.7(6) . .
C19 O9 Eu1 153.9(5) . .
C26 O11 Eu1 143.5(4) . 1_655
C26 O12 Zn3 114.1(5) . .
C3 N1 C2 112.7(6) . .
C3 N1 C7 109.4(6) . .
C2 N1 C7 110.3(6) . .
C3 N1 Zn1 112.0(5) . .
C2 N1 Zn1 108.8(4) . .
C7 N1 Zn1 103.2(5) . .
C6 N2 C8 109.7(6) . .
C6 N2 C5 111.8(6) . .
C8 N2 C5 112.1(6) . .
C6 N2 Zn1 100.8(4) . .
C8 N2 Zn1 114.7(4) . .
C5 N2 Zn1 107.2(4) . .
C11 N3 C12 111.7(7) . .
C11 N3 C18 110.7(7) . .
C12 N3 C18 111.3(7) . .
C11 N3 Zn2 115.7(5) . .
C12 N3 Zn2 106.7(5) . .
C18 N3 Zn2 100.1(5) . .
C16 N4 C15 110.2(7) . .
C16 N4 C14 111.2(7) . .
C15 N4 C14 109.5(7) . .
C16 N4 Zn2 109.5(6) . .
C15 N4 Zn2 103.8(5) . .
C14 N4 Zn2 112.4(6) . .
C27 N5 C20 110.3(6) . .
C27 N5 C21 111.0(6) . .
C20 N5 C21 111.3(5) . .
C27 N5 Zn3 102.1(4) . .
C20 N5 Zn3 114.4(4) . .
C21 N5 Zn3 107.2(4) . .
C25 N6 C24 110.0(6) . .
C25 N6 C23 111.7(5) . .
C24 N6 C23 109.8(6) . .
C25 N6 Zn3 109.8(4) . .
C24 N6 Zn3 103.2(4) . .
C23 N6 Zn3 112.0(5) . .
O1 C1 O2 125.4(7) . .
O1 C1 C2 116.5(7) . .
O2 C1 C2 118.1(6) . .
N1 C2 C1 114.8(6) . .
N1 C2 H2A 108.6 . .
C1 C2 H2A 108.6 . .
N1 C2 H2B 108.6 . .
C1 C2 H2B 108.6 . .
H2A C2 H2B 107.5 . .
N1 C3 C4 114.4(6) . .
N1 C3 H3A 108.7 . .
C4 C3 H3A 108.7 . .
N1 C3 H3B 108.7 . .
C4 C3 H3B 108.7 . .
H3A C3 H3B 107.6 . .
C5 C4 C3 117.6(7) . .
C5 C4 H4A 107.9 . .
C3 C4 H4A 107.9 . .
C5 C4 H4B 107.9 . .
C3 C4 H4B 107.9 . .
H4A C4 H4B 107.2 . .
C4 C5 N2 114.5(6) . .
C4 C5 H5A 108.6 . .
N2 C5 H5A 108.6 . .
C4 C5 H5B 108.6 . .
N2 C5 H5B 108.6 . .
H5A C5 H5B 107.6 . .
N2 C6 C7 110.2(6) . 2_667
N2 C6 H6A 109.6 . .
C7 C6 H6A 109.6 2_667 .
N2 C6 H6B 109.6 . .
C7 C6 H6B 109.6 2_667 .
H6A C6 H6B 108.1 . .
N1 C7 C6 110.9(6) . 2_667
N1 C7 H7A 109.5 . .
C6 C7 H7A 109.5 2_667 .
N1 C7 H7B 109.5 . .
C6 C7 H7B 109.5 2_667 .
H7A C7 H7B 108.1 . .
N2 C8 C9 114.2(6) . .
N2 C8 H8A 108.7 . .
C9 C8 H8A 108.7 . .
N2 C8 H8B 108.7 . .
C9 C8 H8B 108.7 . .
H8A C8 H8B 107.6 . .
O4 C9 O3 120.4(7) . .
O4 C9 C8 120.6(7) . .
O3 C9 C8 119.0(7) . .
O4 C9 Eu1 59.5(4) . 1_655
O3 C9 Eu1 60.9(4) . 1_655
C8 C9 Eu1 178.2(5) . 1_655
O5 C10 O6 122.6(6) . .
O5 C10 C11 115.0(7) . .
O6 C10 C11 122.4(7) . .
O5 C10 Eu1 57.9(4) . .
O6 C10 Eu1 64.8(4) . .
C11 C10 Eu1 172.4(6) . .
N3 C11 C10 118.2(7) . .
N3 C11 H11A 107.8 . .
C10 C11 H11A 107.8 . .
N3 C11 H11B 107.8 . .
C10 C11 H11B 107.8 . .
H11A C11 H11B 107.1 . .
N3 C12 C13 113.0(8) . .
N3 C12 H12A 109.0 . .
C13 C12 H12A 109.0 . .
N3 C12 H12B 109.0 . .
C13 C12 H12B 109.0 . .
H12A C12 H12B 107.8 . .
C14 C13 C12 116.7(8) . .
C14 C13 H13A 108.1 . .
C12 C13 H13A 108.1 . .
C14 C13 H13B 108.1 . .
C12 C13 H13B 108.1 . .
H13A C13 H13B 107.3 . .
N4 C14 C13 116.4(7) . .
N4 C14 H14A 108.2 . .
C13 C14 H14A 108.2 . .
N4 C14 H14B 108.2 . .
C13 C14 H14B 108.2 . .
H14A C14 H14B 107.3 . .
N4 C15 C18 111.4(7) . 2_556
N4 C15 H15A 109.4 . .
C18 C15 H15A 109.4 2_556 .
N4 C15 H15B 109.4 . .
C18 C15 H15B 109.4 2_556 .
H15A C15 H15B 108.0 . .
N4 C16 C17 112.5(8) . .
N4 C16 H16A 109.1 . .
C17 C16 H16A 109.1 . .
N4 C16 H16B 109.1 . .
C17 C16 H16B 109.1 . .
H16A C16 H16B 107.8 . .
O7 C17 O8 123.3(11) . .
O7 C17 C16 116.8(10) . .
O8 C17 C16 119.9(9) . .
N3 C18 C15 109.8(7) . 2_556
N3 C18 H18A 109.7 . .
C15 C18 H18A 109.7 2_556 .
N3 C18 H18B 109.7 . .
C15 C18 H18B 109.7 2_556 .
H18A C18 H18B 108.2 . .
O9 C19 O10 126.5(7) . .
O9 C19 C20 119.6(6) . .
O10 C19 C20 113.8(6) . .
N5 C20 C19 120.7(6) . .
N5 C20 H20A 107.1 . .
C19 C20 H20A 107.1 . .
N5 C20 H20B 107.1 . .
C19 C20 H20B 107.1 . .
H20A C20 H20B 106.8 . .
N5 C21 C22 114.3(6) . .
N5 C21 H21A 108.7 . .
C22 C21 H21A 108.7 . .
N5 C21 H21B 108.7 . .
C22 C21 H21B 108.7 . .
H21A C21 H21B 107.6 . .
C23 C22 C21 118.3(6) . .
C23 C22 H22A 107.7 . .
C21 C22 H22A 107.7 . .
C23 C22 H22B 107.7 . .
C21 C22 H22B 107.7 . .
H22A C22 H22B 107.1 . .
N6 C23 C22 115.7(6) . .
N6 C23 H23A 108.4 . .
C22 C23 H23A 108.4 . .
N6 C23 H23B 108.4 . .
C22 C23 H23B 108.4 . .
H23A C23 H23B 107.4 . .
N6 C24 C27 110.9(6) . 2_657
N6 C24 H24A 109.5 . .
C27 C24 H24A 109.5 2_657 .
N6 C24 H24B 109.5 . .
C27 C24 H24B 109.5 2_657 .
H24A C24 H24B 108.0 . .
N6 C25 C26 114.2(6) . .
N6 C25 H25A 108.7 . .
C26 C25 H25A 108.7 . .
N6 C25 H25B 108.7 . .
C26 C25 H25B 108.7 . .
H25A C25 H25B 107.6 . .
O12 C26 O11 123.5(7) . .
O12 C26 C25 119.4(6) . .
O11 C26 C25 117.1(6) . .
N5 C27 C24 109.0(6) . 2_657
N5 C27 H27A 109.9 . .
C24 C27 H27A 109.9 2_657 .
N5 C27 H27B 109.9 . .
C24 C27 H27B 109.9 2_657 .
H27A C27 H27B 108.3 . .

loop_
_geom_bond_atom_site_label_1
_geom_bond_atom_site_label_2
_geom_bond_distance
_geom_bond_site_symmetry_2
Eu1 O9 2.338(5) .
Eu1 O11 2.356(5) 1_455
Eu1 O1 2.445(5) .
Eu1 O5 2.450(5) .
Eu1 OW2 2.464(6) .
Eu1 O4 2.497(6) 1_455
Eu1 OW1 2.514(6) .
Eu1 O3 2.527(5) 1_455
Eu1 O6 2.600(5) .
Eu1 C10 2.873(7) .
Eu1 C9 2.886(7) 1_455
Zn1 N1 2.117(6) 2_667
Zn1 N1 2.117(6) .
Zn1 O2 2.125(5) 2_667
Zn1 O2 2.125(5) .
Zn1 N2 2.218(6) 2_667
Zn1 N2 2.218(6) .
Zn2 N4 2.093(7) .
Zn2 N4 2.093(7) 2_556
Zn2 O8 2.109(6) .
Zn2 O8 2.109(6) 2_556
Zn2 N3 2.259(6) .
Zn2 N3 2.259(6) 2_556
Zn3 N6 2.122(6) .
Zn3 N6 2.122(6) 2_657
Zn3 O12 2.142(5) 2_657
Zn3 O12 2.142(5) .
Zn3 N5 2.223(6) .
Zn3 N5 2.223(6) 2_657
O1 C1 1.231(9) .
O2 C1 1.266(9) .
O3 C9 1.261(9) .
O3 Eu1 2.527(5) 1_655
O4 C9 1.240(10) .
O4 Eu1 2.497(6) 1_655
O5 C10 1.259(9) .
O6 C10 1.252(10) .
O7 C17 1.235(13) .
O8 C17 1.273(12) .
O9 C19 1.245(8) .
O10 C19 1.251(9) .
O11 C26 1.274(8) .
O11 Eu1 2.356(5) 1_655
O12 C26 1.262(9) .
N1 C3 1.475(10) .
N1 C2 1.479(9) .
N1 C7 1.485(10) .
N2 C6 1.486(11) .
N2 C8 1.502(9) .
N2 C5 1.504(10) .
N3 C11 1.466(11) .
N3 C12 1.493(11) .
N3 C18 1.505(11) .
N4 C16 1.487(12) .
N4 C15 1.491(10) .
N4 C14 1.487(12) .
N5 C27 1.478(9) .
N5 C20 1.477(9) .
N5 C21 1.508(9) .
N6 C25 1.463(9) .
N6 C24 1.491(9) .
N6 C23 1.494(9) .
C1 C2 1.520(10) .
C2 H2A 0.9900 .
C2 H2B 0.9900 .
C3 C4 1.543(12) .
C3 H3A 0.9900 .
C3 H3B 0.9900 .
C4 C5 1.502(13) .
C4 H4A 0.9900 .
C4 H4B 0.9900 .
C5 H5A 0.9900 .
C5 H5B 0.9900 .
C6 C7 1.534(12) 2_667
C6 H6A 0.9900 .
C6 H6B 0.9900 .
C7 C6 1.534(12) 2_667
C7 H7A 0.9900 .
C7 H7B 0.9900 .
C8 C9 1.513(9) .
C8 H8A 0.9900 .
C8 H8B 0.9900 .
C9 Eu1 2.886(7) 1_655
C10 C11 1.557(10) .
C11 H11A 0.9900 .
C11 H11B 0.9900 .
C12 C13 1.553(13) .
C12 H12A 0.9900 .
C12 H12B 0.9900 .
C13 C14 1.530(12) .
C13 H13A 0.9900 .
C13 H13B 0.9900 .
C14 H14A 0.9900 .
C14 H14B 0.9900 .
C15 C18 1.532(13) 2_556
C15 H15A 0.9900 .
C15 H15B 0.9900 .
C16 C17 1.515(15) .
C16 H16A 0.9900 .
C16 H16B 0.9900 .
C18 C15 1.532(13) 2_556
C18 H18A 0.9900 .
C18 H18B 0.9900 .
C19 C20 1.529(10) .
C20 H20A 0.9900 .
C20 H20B 0.9900 .
C21 C22 1.543(12) .
C21 H21A 0.9900 .
C21 H21B 0.9900 .
C22 C23 1.507(11) .
C22 H22A 0.9900 .
C22 H22B 0.9900 .
C23 H23A 0.9900 .
C23 H23B 0.9900 .
C24 C27 1.553(10) 2_657
C24 H24A 0.9900 .
C24 H24B 0.9900 .
C25 C26 1.519(11) .
C25 H25A 0.9900 .
C25 H25B 0.9900 .
C27 C24 1.553(10) 2_657
C27 H27A 0.9900 .
C27 H27B 0.9900 .

loop_
_geom_torsion_atom_site_label_1
_geom_torsion_atom_site_label_2
_geom_torsion_atom_site_label_3
_geom_torsion_atom_site_label_4
_geom_torsion
_geom_torsion_site_symmetry_1
_geom_torsion_site_symmetry_4
O9 Eu1 O1 C1 -71.0(8) . .
O11 Eu1 O1 C1 -21.8(11) 1_455 .
O5 Eu1 O1 C1 -159.8(9) . .
OW2 Eu1 O1 C1 6.2(8) . .
O4 Eu1 O1 C1 103.3(9) 1_455 .
OW1 Eu1 O1 C1 147.2(8) . .
O3 Eu1 O1 C1 69.0(8) 1_455 .
O6 Eu1 O1 C1 -131.2(8) . .
C10 Eu1 O1 C1 -145.2(8) . .
C9 Eu1 O1 C1 86.5(8) 1_455 .
N1 Zn1 O2 C1 -170.3(5) 2_667 .
N1 Zn1 O2 C1 9.7(5) . .
O2 Zn1 O2 C1 -75(100) 2_667 .
N2 Zn1 O2 C1 96.0(5) 2_667 .
N2 Zn1 O2 C1 -84.0(5) . .
O9 Eu1 O5 C10 66.4(5) . .
O11 Eu1 O5 C10 -11.6(5) 1_455 .
O1 Eu1 O5 C10 144.8(5) . .
OW2 Eu1 O5 C10 121.9(5) . .
O4 Eu1 O5 C10 -147.7(5) 1_455 .
OW1 Eu1 O5 C10 -77.7(5) . .
O3 Eu1 O5 C10 -117.0(5) 1_455 .
O6 Eu1 O5 C10 -2.3(4) . .
C9 Eu1 O5 C10 -134.5(5) 1_455 .
O9 Eu1 O6 C10 -97.6(5) . .
O11 Eu1 O6 C10 174.6(5) 1_455 .
O1 Eu1 O6 C10 -33.5(5) . .
O5 Eu1 O6 C10 2.3(4) . .
OW2 Eu1 O6 C10 -128.5(5) . .
O4 Eu1 O6 C10 50.5(5) 1_455 .
OW1 Eu1 O6 C10 87.1(5) . .
O3 Eu1 O6 C10 120.2(5) 1_455 .
C9 Eu1 O6 C10 84.6(5) 1_455 .
N4 Zn2 O8 C17 -4.6(6) . .
N4 Zn2 O8 C17 175.4(6) 2_556 .
O8 Zn2 O8 C17 -106(94) 2_556 .
N3 Zn2 O8 C17 89.2(7) . .
N3 Zn2 O8 C17 -90.8(7) 2_556 .
O11 Eu1 O9 C19 133.9(12) 1_455 .
O1 Eu1 O9 C19 -67.7(11) . .
O5 Eu1 O9 C19 6.3(11) . .
OW2 Eu1 O9 C19 -143.1(12) . .
O4 Eu1 O9 C19 -77.1(12) 1_455 .
OW1 Eu1 O9 C19 63.7(12) . .
O3 Eu1 O9 C19 -169.8(10) 1_455 .
O6 Eu1 O9 C19 57.1(11) . .
C10 Eu1 O9 C19 30.6(11) . .
C9 Eu1 O9 C19 -126.2(11) 1_455 .
N6 Zn3 O12 C26 -11.1(5) . .
N6 Zn3 O12 C26 168.9(5) 2_657 .
O12 Zn3 O12 C26 177(100) 2_657 .
N5 Zn3 O12 C26 82.9(5) . .
N5 Zn3 O12 C26 -97.1(5) 2_657 .
N1 Zn1 N1 C3 -92(100) 2_667 .
O2 Zn1 N1 C3 41.8(5) 2_667 .
O2 Zn1 N1 C3 -138.2(5) . .
N2 Zn1 N1 C3 132.6(5) 2_667 .
N2 Zn1 N1 C3 -47.4(5) . .
N1 Zn1 N1 C2 34(100) 2_667 .
O2 Zn1 N1 C2 167.1(5) 2_667 .
O2 Zn1 N1 C2 -12.9(5) . .
N2 Zn1 N1 C2 -102.1(5) 2_667 .
N2 Zn1 N1 C2 77.9(5) . .
N1 Zn1 N1 C7 151(100) 2_667 .
O2 Zn1 N1 C7 -75.7(5) 2_667 .
O2 Zn1 N1 C7 104.3(5) . .
N2 Zn1 N1 C7 15.1(5) 2_667 .
N2 Zn1 N1 C7 -164.9(5) . .
N1 Zn1 N2 C6 -15.1(4) 2_667 .
N1 Zn1 N2 C6 164.9(4) . .
O2 Zn1 N2 C6 65.8(4) 2_667 .
O2 Zn1 N2 C6 -114.2(4) . .
N2 Zn1 N2 C6 -139(100) 2_667 .
N1 Zn1 N2 C8 102.6(5) 2_667 .
N1 Zn1 N2 C8 -77.4(5) . .
O2 Zn1 N2 C8 -176.4(5) 2_667 .
O2 Zn1 N2 C8 3.6(5) . .
N2 Zn1 N2 C8 -21(100) 2_667 .
N1 Zn1 N2 C5 -132.2(5) 2_667 .
N1 Zn1 N2 C5 47.8(5) . .
O2 Zn1 N2 C5 -51.2(5) 2_667 .
O2 Zn1 N2 C5 128.8(5) . .
N2 Zn1 N2 C5 104(100) 2_667 .
N4 Zn2 N3 C11 75.3(6) . .
N4 Zn2 N3 C11 -104.7(6) 2_556 .
O8 Zn2 N3 C11 -6.6(6) . .
O8 Zn2 N3 C11 173.4(6) 2_556 .
N3 Zn2 N3 C11 -134(100) 2_556 .
N4 Zn2 N3 C12 -49.7(6) . .
N4 Zn2 N3 C12 130.3(6) 2_556 .
O8 Zn2 N3 C12 -131.6(6) . .
O8 Zn2 N3 C12 48.4(6) 2_556 .
N3 Zn2 N3 C12 101(100) 2_556 .
N4 Zn2 N3 C18 -165.7(5) . .
N4 Zn2 N3 C18 14.3(5) 2_556 .
O8 Zn2 N3 C18 112.4(5) . .
O8 Zn2 N3 C18 -67.6(5) 2_556 .
N3 Zn2 N3 C18 -15(100) 2_556 .
N4 Zn2 N4 C16 126(48) 2_556 .
O8 Zn2 N4 C16 12.1(5) . .
O8 Zn2 N4 C16 -167.9(5) 2_556 .
N3 Zn2 N4 C16 -78.0(6) . .
N3 Zn2 N4 C16 102.0(6) 2_556 .
N4 Zn2 N4 C15 8(49) 2_556 .
O8 Zn2 N4 C15 -105.6(6) . .
O8 Zn2 N4 C15 74.4(6) 2_556 .
N3 Zn2 N4 C15 164.3(6) . .
N3 Zn2 N4 C15 -15.7(6) 2_556 .
N4 Zn2 N4 C14 -110(48) 2_556 .
O8 Zn2 N4 C14 136.2(6) . .
O8 Zn2 N4 C14 -43.8(6) 2_556 .
N3 Zn2 N4 C14 46.0(6) . .
N3 Zn2 N4 C14 -134.0(6) 2_556 .
N6 Zn3 N5 C27 -164.9(4) . .
N6 Zn3 N5 C27 15.1(4) 2_657 .
O12 Zn3 N5 C27 -65.3(4) 2_657 .
O12 Zn3 N5 C27 114.7(4) . .
N5 Zn3 N5 C27 39(100) 2_657 .
N6 Zn3 N5 C20 75.9(5) . .
N6 Zn3 N5 C20 -104.1(5) 2_657 .
O12 Zn3 N5 C20 175.5(5) 2_657 .
O12 Zn3 N5 C20 -4.5(5) . .
N5 Zn3 N5 C20 -80(100) 2_657 .
N6 Zn3 N5 C21 -48.1(4) . .
N6 Zn3 N5 C21 131.9(4) 2_657 .
O12 Zn3 N5 C21 51.5(4) 2_657 .
O12 Zn3 N5 C21 -128.5(4) . .
N5 Zn3 N5 C21 156(100) 2_657 .
N6 Zn3 N6 C25 42(100) 2_657 .
O12 Zn3 N6 C25 -167.1(4) 2_657 .
O12 Zn3 N6 C25 12.9(4) . .
N5 Zn3 N6 C25 -78.4(5) . .
N5 Zn3 N6 C25 101.6(5) 2_657 .
N6 Zn3 N6 C24 -76(100) 2_657 .
O12 Zn3 N6 C24 75.6(4) 2_657 .
O12 Zn3 N6 C24 -104.4(4) . .
N5 Zn3 N6 C24 164.3(4) . .
N5 Zn3 N6 C24 -15.7(4) 2_657 .
N6 Zn3 N6 C23 166(100) 2_657 .
O12 Zn3 N6 C23 -42.5(5) 2_657 .
O12 Zn3 N6 C23 137.5(5) . .
N5 Zn3 N6 C23 46.2(5) . .
N5 Zn3 N6 C23 -133.8(5) 2_657 .
Eu1 O1 C1 O2 9.0(13) . .
Eu1 O1 C1 C2 -171.8(6) . .
Zn1 O2 C1 O1 175.6(6) . .
Zn1 O2 C1 C2 -3.7(8) . .
C3 N1 C2 C1 140.0(7) . .
C7 N1 C2 C1 -97.4(7) . .
Zn1 N1 C2 C1 15.1(7) . .
O1 C1 C2 N1 172.5(6) . .
O2 C1 C2 N1 -8.2(9) . .
C2 N1 C3 C4 -64.3(9) . .
C7 N1 C3 C4 172.5(7) . .
Zn1 N1 C3 C4 58.7(8) . .
N1 C3 C4 C5 -67.4(10) . .
C3 C4 C5 N2 71.4(9) . .
C6 N2 C5 C4 -171.8(6) . .
C8 N2 C5 C4 64.5(8) . .
Zn1 N2 C5 C4 -62.2(7) . .
C8 N2 C6 C7 -78.5(7) . 2_667
C5 N2 C6 C7 156.4(6) . 2_667
Zn1 N2 C6 C7 42.8(6) . 2_667
C3 N1 C7 C6 -163.1(7) . 2_667
C2 N1 C7 C6 72.4(8) . 2_667
Zn1 N1 C7 C6 -43.7(7) . 2_667
C6 N2 C8 C9 -54.9(8) . .
C5 N2 C8 C9 70.0(8) . .
Zn1 N2 C8 C9 -167.5(5) . .
Eu1 O4 C9 O3 1.9(8) 1_655 .
Eu1 O4 C9 C8 -178.0(6) 1_655 .
Eu1 O3 C9 O4 -1.9(8) 1_655 .
Eu1 O3 C9 C8 178.0(6) 1_655 .
N2 C8 C9 O4 -75.4(10) . .
N2 C8 C9 O3 104.7(8) . .
N2 C8 C9 Eu1 -168(18) . 1_655
Eu1 O5 C10 O6 4.5(8) . .
Eu1 O5 C10 C11 -176.7(6) . .
Eu1 O6 C10 O5 -4.2(8) . .
Eu1 O6 C10 C11 177.1(7) . .
O9 Eu1 C10 O5 -109.6(5) . .
O11 Eu1 C10 O5 170.5(5) 1_455 .
O1 Eu1 C10 O5 -33.7(5) . .
OW2 Eu1 C10 O5 -97.7(6) . .
O4 Eu1 C10 O5 35.1(5) 1_455 .
OW1 Eu1 C10 O5 93.3(5) . .
O3 Eu1 C10 O5 90.2(5) 1_455 .
O6 Eu1 C10 O5 175.8(8) . .
C9 Eu1 C10 O5 57.4(5) 1_455 .
O9 Eu1 C10 O6 74.6(5) . .
O11 Eu1 C10 O6 -5.3(5) 1_455 .
O1 Eu1 C10 O6 150.4(5) . .
O5 Eu1 C10 O6 -175.8(8) . .
OW2 Eu1 C10 O6 86.5(6) . .
O4 Eu1 C10 O6 -140.7(5) 1_455 .
OW1 Eu1 C10 O6 -82.6(5) . .
O3 Eu1 C10 O6 -85.6(5) 1_455 .
C9 Eu1 C10 O6 -118.4(5) 1_455 .
O9 Eu1 C10 C11 -86(4) . .
O11 Eu1 C10 C11 -166(4) 1_455 .
O1 Eu1 C10 C11 -10(4) . .
O5 Eu1 C10 C11 23(4) . .
OW2 Eu1 C10 C11 -74(4) . .
O4 Eu1 C10 C11 58(4) 1_455 .
OW1 Eu1 C10 C11 117(4) . .
O3 Eu1 C10 C11 113(4) 1_455 .
O6 Eu1 C10 C11 -161(4) . .
C9 Eu1 C10 C11 81(4) 1_455 .
C12 N3 C11 C10 -58.4(10) . .
C18 N3 C11 C10 66.2(10) . .
Zn2 N3 C11 C10 179.2(5) . .
O5 C10 C11 N3 172.0(7) . .
O6 C10 C11 N3 -9.1(12) . .
Eu1 C10 C11 N3 150(4) . .
C11 N3 C12 C13 -63.4(9) . .
C18 N3 C12 C13 172.3(7) . .
Zn2 N3 C12 C13 64.0(7) . .
N3 C12 C13 C14 -72.0(10) . .
C16 N4 C14 C13 65.4(10) . .
C15 N4 C14 C13 -172.5(8) . .
Zn2 N4 C14 C13 -57.6(10) . .
C12 C13 C14 N4 66.0(12) . .
C16 N4 C15 C18 -72.2(9) . 2_556
C14 N4 C15 C18 165.1(8) . 2_556
Zn2 N4 C15 C18 44.9(8) . 2_556
C15 N4 C16 C17 96.2(9) . .
C14 N4 C16 C17 -142.2(8) . .
Zn2 N4 C16 C17 -17.4(9) . .
Zn2 O8 C17 O7 177.8(10) . .
Zn2 O8 C17 C16 -4.5(11) . .
N4 C16 C17 O7 -166.9(10) . .
N4 C16 C17 O8 15.3(13) . .
C11 N3 C18 C15 80.8(8) . 2_556
C12 N3 C18 C15 -154.3(7) . 2_556
Zn2 N3 C18 C15 -41.8(7) . 2_556
Eu1 O9 C19 O10 27.7(16) . .
Eu1 O9 C19 C20 -154.3(8) . .
C27 N5 C20 C19 62.1(8) . .
C21 N5 C20 C19 -61.7(9) . .
Zn3 N5 C20 C19 176.5(5) . .
O9 C19 C20 N5 9.4(10) . .
O10 C19 C20 N5 -172.4(7) . .
C27 N5 C21 C22 172.2(6) . .
C20 N5 C21 C22 -64.4(8) . .
Zn3 N5 C21 C22 61.5(6) . .
N5 C21 C22 C23 -70.2(9) . .
C25 N6 C23 C22 66.3(8) . .
C24 N6 C23 C22 -171.4(7) . .
Zn3 N6 C23 C22 -57.3(7) . .
C21 C22 C23 N6 65.7(9) . .
C25 N6 C24 C27 -72.6(7) . 2_657
C23 N6 C24 C27 164.1(6) . 2_657
Zn3 N6 C24 C27 44.5(6) . 2_657
C24 N6 C25 C26 99.4(7) . .
C23 N6 C25 C26 -138.4(6) . .
Zn3 N6 C25 C26 -13.6(7) . .
Zn3 O12 C26 O11 -173.2(5) . .
Zn3 O12 C26 C25 6.6(8) . .
Eu1 O11 C26 O12 110.7(8) 1_655 .
Eu1 O11 C26 C25 -69.0(11) 1_655 .
N6 C25 C26 O12 5.0(9) . .
N6 C25 C26 O11 -175.2(6) . .
C20 N5 C27 C24 79.6(7) . 2_657
C21 N5 C27 C24 -156.5(6) . 2_657
Zn3 N5 C27 C24 -42.5(6) . 2_657
